data_4118652
loop_
_publ_author_name
'Orestes Rivada-Wheelaghan'
'Manuel A. Ortu\~no'
'Josefina D\'iez'
'Sergio E. Garc\'ia-Garrido'
'Celia Maya'
'Agust\'i Lled\'os'
'Salvador Conejero'

_publ_section_title
;
 Characterization of a Paramagnetic, Mononuclear Pt(III)-Alkyl Complex
 Intermediate in Carbon-Halogen Bond Coupling Reactions
;
_journal_name_full 'Journal of the American Chemical Society'
_journal_page_first 15261
_journal_page_last 15264
_journal_paper_doi 10.1021/ja307139p
_journal_volume 134
_journal_year 2012
_chemical_formula_sum 'C90 H91 B Br F24 N4 O Pt'
_chemical_formula_weight 1986.48
_chemical_name_systematic
; 
 ? 
;
_space_group_IT_number 2
_symmetry_cell_setting triclinic
_symmetry_space_group_name_Hall '-P 1'
_symmetry_space_group_name_H-M 'P -1'
_atom_sites_solution_hydrogens geom
_atom_sites_solution_primary direct
_atom_sites_solution_secondary difmap
_audit_creation_method SHELXL-97
_cell_angle_alpha 72.4560(10)
_cell_angle_beta 79.2270(10)
_cell_angle_gamma 75.1580(10)
_cell_formula_units_Z 2
_cell_length_a 16.7829(5)
_cell_length_b 17.3523(5)
_cell_length_c 18.2034(5)
_cell_measurement_reflns_used 9834
_cell_measurement_temperature 173(2)
_cell_measurement_theta_max 28.23
_cell_measurement_theta_min 2.36
_cell_volume 4851.3(2)
_computing_cell_refinement 'Bruker SMART'
_computing_data_collection 'Bruker SMART'
_computing_data_reduction 'Bruker SAINT'
_computing_molecular_graphics 'Bruker SHELXTL'
_computing_publication_material 'Bruker SHELXTL'
_computing_structure_refinement 'SHELXL-97 (Sheldrick, 1997)'
_computing_structure_solution 'SHELXS-97 (Sheldrick, 1990)'
_diffrn_ambient_temperature 173(2)
_diffrn_measured_fraction_theta_full 0.974
_diffrn_measured_fraction_theta_max 0.974
_diffrn_measurement_device_type 'CCD area detector'
_diffrn_measurement_method 'phi and omega scans'
_diffrn_radiation_monochromator graphite
_diffrn_radiation_source 'fine-focus sealed tube'
_diffrn_radiation_type MoK\a
_diffrn_radiation_wavelength 0.71073
_diffrn_reflns_av_R_equivalents 0.0266
_diffrn_reflns_av_sigmaI/netI 0.0321
_diffrn_reflns_limit_h_max 19
_diffrn_reflns_limit_h_min -19
_diffrn_reflns_limit_k_max 20
_diffrn_reflns_limit_k_min -17
_diffrn_reflns_limit_l_max 21
_diffrn_reflns_limit_l_min -20
_diffrn_reflns_number 49904
_diffrn_reflns_theta_full 25.00
_diffrn_reflns_theta_max 25.00
_diffrn_reflns_theta_min 2.20
_exptl_absorpt_coefficient_mu 1.948
_exptl_absorpt_correction_T_max 0.792
_exptl_absorpt_correction_T_min 0.637
_exptl_absorpt_correction_type multi-scan
_exptl_absorpt_process_details
;
 SADABS, Bruker (2006). APEX 2. Version 2.1. Bruker Analytical
 X-ray Solutions, Madison, Wisconsin, USA.
;
_exptl_crystal_colour colourless
_exptl_crystal_density_diffrn 1.360
_exptl_crystal_description prism
_exptl_crystal_F_000 2002
_exptl_crystal_size_max 0.24
_exptl_crystal_size_mid 0.16
_exptl_crystal_size_min 0.12
_platon_squeeze_details ' '
_refine_diff_density_max 0.905
_refine_diff_density_min -0.571
_refine_diff_density_rms 0.071
_refine_ls_extinction_method none
_refine_ls_goodness_of_fit_ref 1.156
_refine_ls_hydrogen_treatment constr
_refine_ls_matrix_type full
_refine_ls_number_parameters 1114
_refine_ls_number_reflns 16623
_refine_ls_number_restraints 0
_refine_ls_restrained_S_all 1.156
_refine_ls_R_factor_all 0.0362
_refine_ls_R_factor_gt 0.0297
_refine_ls_shift/su_max 0.020
_refine_ls_shift/su_mean 0.002
_refine_ls_structure_factor_coef Fsqd
_refine_ls_weighting_details 'calc w=1/[\s^2^(Fo^2^)+(0.0500P)^2^+0.0000P] where P=(Fo^2^+2Fc^2^)/3'
_refine_ls_weighting_scheme calc
_refine_ls_wR_factor_gt 0.0806
_refine_ls_wR_factor_ref 0.0830
_reflns_number_gt 14678
_reflns_number_total 16623
_reflns_threshold_expression >2sigma(I)
_cod_data_source_file ja307139p_si_001_3.cif
_cod_data_source_block 4a
_cod_original_formula_sum 'C45 H45.50 B0.50 Br0.50 F12 N2 O0.50 Pt0.50'
_cod_database_code 4118652

loop_
_symmetry_equiv_pos_as_xyz
'x, y, z'
'-x, -y, -z'

loop_
_atom_site_label
_atom_site_type_symbol
_atom_site_fract_x
_atom_site_fract_y
_atom_site_fract_z
_atom_site_U_iso_or_equiv
_atom_site_adp_type
_atom_site_occupancy
_atom_site_symmetry_multiplicity
_atom_site_calc_flag
_atom_site_refinement_flags
Pt1 Pt 0.815277(6) 0.691182(7) 0.748209(6) 0.02271(5) Uani 1 1 d .
Br1 Br 0.88726(2) 0.73938(2) 0.824743(19) 0.03598(9) Uani 1 1 d .
N1 N 0.85838(14) 0.51596(15) 0.85747(14) 0.0243(5) Uani 1 1 d .
N2 N 0.75137(14) 0.59165(15) 0.90486(14) 0.0255(5) Uani 1 1 d .
N3 N 0.76983(15) 0.86452(16) 0.62901(15) 0.0292(6) Uani 1 1 d .
N4 N 0.89580(15) 0.80287(16) 0.60527(14) 0.0285(6) Uani 1 1 d .
C1 C 0.82485(17) 0.79265(19) 0.65452(17) 0.0248(6) Uani 1 1 d .
C2 C 0.8842(2) 0.8786(2) 0.55188(19) 0.0379(8) Uani 1 1 d .
H2 H 0.9245 0.8994 0.5117 0.045 Uiso 1 1 calc R
C3 C 0.8057(2) 0.9178(2) 0.5668(2) 0.0407(8) Uani 1 1 d .
H3 H 0.7798 0.9718 0.5398 0.049 Uiso 1 1 calc R
C4 C 0.97348(18) 0.7436(2) 0.60410(17) 0.0306(7) Uani 1 1 d .
C5 C 0.9791(2) 0.6783(2) 0.57135(19) 0.0341(8) Uani 1 1 d .
C6 C 1.0560(2) 0.6251(2) 0.5662(2) 0.0456(9) Uani 1 1 d .
H6 H 1.0623 0.5796 0.5454 0.055 Uiso 1 1 calc R
C7 C 1.1235(2) 0.6375(3) 0.5910(2) 0.0523(10) Uani 1 1 d .
H7 H 1.1756 0.6001 0.5874 0.063 Uiso 1 1 calc R
C8 C 1.1163(2) 0.7026(3) 0.6207(2) 0.0493(10) Uani 1 1 d .
H8 H 1.1638 0.7105 0.6365 0.059 Uiso 1 1 calc R
C9 C 1.0410(2) 0.7578(2) 0.62833(19) 0.0382(8) Uani 1 1 d .
C10 C 0.9062(2) 0.6711(2) 0.5368(2) 0.0377(8) Uani 1 1 d .
H10 H 0.8541 0.6890 0.5699 0.045 Uiso 1 1 calc R
C11 C 0.9012(3) 0.7291(3) 0.4549(2) 0.0625(12) Uani 1 1 d .
H11A H 0.9011 0.7853 0.4559 0.094 Uiso 1 1 calc R
H11B H 0.8500 0.7293 0.4362 0.094 Uiso 1 1 calc R
H11C H 0.9492 0.7099 0.4201 0.094 Uiso 1 1 calc R
C12 C 0.9087(3) 0.5842(3) 0.5336(3) 0.0666(12) Uani 1 1 d .
H12A H 0.9521 0.5697 0.4929 0.100 Uiso 1 1 calc R
H12B H 0.8548 0.5816 0.5221 0.100 Uiso 1 1 calc R
H12C H 0.9207 0.5451 0.5838 0.100 Uiso 1 1 calc R
C13 C 1.0340(2) 0.8319(3) 0.6601(2) 0.0467(10) Uani 1 1 d .
H13 H 0.9737 0.8537 0.6747 0.056 Uiso 1 1 calc R
C14 C 1.0678(3) 0.9013(3) 0.5976(2) 0.0641(12) Uani 1 1 d .
H14A H 1.1275 0.8824 0.5841 0.096 Uiso 1 1 calc R
H14B H 1.0581 0.9499 0.6175 0.096 Uiso 1 1 calc R
H14C H 1.0393 0.9158 0.5514 0.096 Uiso 1 1 calc R
C15 C 1.0781(3) 0.8090(3) 0.7324(2) 0.0622(12) Uani 1 1 d .
H15A H 1.0572 0.7638 0.7718 0.093 Uiso 1 1 calc R
H15B H 1.0675 0.8572 0.7529 0.093 Uiso 1 1 calc R
H15C H 1.1380 0.7912 0.7187 0.093 Uiso 1 1 calc R
C16 C 0.68296(19) 0.8886(2) 0.65683(19) 0.0321(7) Uani 1 1 d .
C17 C 0.6244(2) 0.8836(2) 0.6139(2) 0.0390(8) Uani 1 1 d .
C18 C 0.5417(2) 0.9120(3) 0.6384(2) 0.0537(10) Uani 1 1 d .
H18 H 0.4998 0.9086 0.6116 0.064 Uiso 1 1 calc R
C19 C 0.5193(2) 0.9453(3) 0.7009(3) 0.0642(12) Uani 1 1 d .
H19 H 0.4622 0.9657 0.7157 0.077 Uiso 1 1 calc R
C20 C 0.5773(2) 0.9494(3) 0.7420(2) 0.0535(11) Uani 1 1 d .
H20 H 0.5598 0.9713 0.7857 0.064 Uiso 1 1 calc R
C21 C 0.6630(2) 0.9218(2) 0.7207(2) 0.0371(8) Uani 1 1 d .
C22 C 0.6480(2) 0.8510(2) 0.5423(2) 0.0455(9) Uani 1 1 d .
H22 H 0.7085 0.8247 0.5397 0.055 Uiso 1 1 calc R
C23 C 0.6012(3) 0.7863(3) 0.5438(3) 0.0721(14) Uani 1 1 d .
H23A H 0.6115 0.7397 0.5899 0.108 Uiso 1 1 calc R
H23B H 0.6202 0.7667 0.4970 0.108 Uiso 1 1 calc R
H23C H 0.5416 0.8108 0.5456 0.108 Uiso 1 1 calc R
C24 C 0.6345(4) 0.9219(3) 0.4693(3) 0.0790(15) Uani 1 1 d .
H24A H 0.5754 0.9486 0.4704 0.118 Uiso 1 1 calc R
H24B H 0.6524 0.9003 0.4236 0.118 Uiso 1 1 calc R
H24C H 0.6669 0.9623 0.4670 0.118 Uiso 1 1 calc R
C25 C 0.7273(2) 0.9312(2) 0.76297(19) 0.0384(8) Uani 1 1 d .
H25 H 0.7796 0.8908 0.7526 0.046 Uiso 1 1 calc R
C26 C 0.7461(4) 1.0182(3) 0.7302(3) 0.0950(19) Uani 1 1 d .
H26A H 0.7674 1.0267 0.6751 0.142 Uiso 1 1 calc R
H26B H 0.7878 1.0236 0.7585 0.142 Uiso 1 1 calc R
H26C H 0.6951 1.0597 0.7362 0.142 Uiso 1 1 calc R
C27 C 0.7053(3) 0.9128(3) 0.8498(2) 0.0667(13) Uani 1 1 d .
H27A H 0.6596 0.9566 0.8624 0.100 Uiso 1 1 calc R
H27B H 0.7538 0.9103 0.8739 0.100 Uiso 1 1 calc R
H27C H 0.6883 0.8596 0.8694 0.100 Uiso 1 1 calc R
C28 C 0.80891(17) 0.59197(19) 0.84160(17) 0.0244(6) Uani 1 1 d .
C29 C 0.83133(19) 0.4684(2) 0.92904(18) 0.0304(7) Uani 1 1 d .
H29 H 0.8557 0.4127 0.9528 0.037 Uiso 1 1 calc R
C30 C 0.76395(19) 0.51587(19) 0.95894(18) 0.0297(7) Uani 1 1 d .
H30 H 0.7316 0.5002 1.0076 0.036 Uiso 1 1 calc R
C31 C 0.92280(18) 0.48311(18) 0.80319(17) 0.0258(6) Uani 1 1 d .
C32 C 0.90020(19) 0.4433(2) 0.75682(18) 0.0313(7) Uani 1 1 d .
C33 C 0.9630(2) 0.4098(2) 0.7061(2) 0.0367(8) Uani 1 1 d .
H33 H 0.9501 0.3813 0.6742 0.044 Uiso 1 1 calc R
C34 C 1.0439(2) 0.4176(2) 0.7017(2) 0.0427(9) Uani 1 1 d .
H34 H 1.0856 0.3967 0.6652 0.051 Uiso 1 1 calc R
C35 C 1.0642(2) 0.4556(2) 0.7498(2) 0.0400(8) Uani 1 1 d .
H35 H 1.1203 0.4592 0.7470 0.048 Uiso 1 1 calc R
C36 C 1.00468(18) 0.4887(2) 0.80244(18) 0.0301(7) Uani 1 1 d .
C37 C 0.8132(2) 0.4279(2) 0.7653(2) 0.0389(8) Uani 1 1 d .
H37 H 0.7761 0.4624 0.7987 0.047 Uiso 1 1 calc R
C38 C 0.7778(2) 0.4528(3) 0.6887(2) 0.0525(10) Uani 1 1 d .
H38A H 0.7768 0.5115 0.6636 0.079 Uiso 1 1 calc R
H38B H 0.7211 0.4434 0.6981 0.079 Uiso 1 1 calc R
H38C H 0.8125 0.4195 0.6548 0.079 Uiso 1 1 calc R
C39 C 0.8130(2) 0.3374(2) 0.8075(2) 0.0528(10) Uani 1 1 d .
H39A H 0.8504 0.3019 0.7771 0.079 Uiso 1 1 calc R
H39B H 0.7566 0.3282 0.8140 0.079 Uiso 1 1 calc R
H39C H 0.8318 0.3242 0.8586 0.079 Uiso 1 1 calc R
C40 C 1.0292(2) 0.5216(2) 0.8616(2) 0.0370(8) Uani 1 1 d .
H40 H 0.9786 0.5580 0.8816 0.044 Uiso 1 1 calc R
C41 C 1.0952(2) 0.5718(3) 0.8286(2) 0.0571(11) Uani 1 1 d .
H41A H 1.1478 0.5355 0.8155 0.086 Uiso 1 1 calc R
H41B H 1.1022 0.5979 0.8671 0.086 Uiso 1 1 calc R
H41C H 1.0784 0.6147 0.7817 0.086 Uiso 1 1 calc R
C42 C 1.0580(3) 0.4482(3) 0.9300(2) 0.0556(11) Uani 1 1 d .
H42A H 1.0119 0.4205 0.9548 0.083 Uiso 1 1 calc R
H42B H 1.0759 0.4682 0.9678 0.083 Uiso 1 1 calc R
H42C H 1.1044 0.4090 0.9110 0.083 Uiso 1 1 calc R
C43 C 0.67975(18) 0.65810(19) 0.90949(18) 0.0291(7) Uani 1 1 d .
C44 C 0.66506(19) 0.6946(2) 0.97085(19) 0.0334(7) Uani 1 1 d .
C45 C 0.5927(2) 0.7551(2) 0.9738(2) 0.0420(9) Uani 1 1 d .
H45 H 0.5794 0.7799 1.0157 0.050 Uiso 1 1 calc R
C46 C 0.5397(2) 0.7801(2) 0.9175(2) 0.0454(9) Uani 1 1 d .
H46 H 0.4915 0.8225 0.9204 0.055 Uiso 1 1 calc R
C47 C 0.5565(2) 0.7434(2) 0.8569(2) 0.0411(8) Uani 1 1 d .
H47 H 0.5198 0.7613 0.8183 0.049 Uiso 1 1 calc R
C48 C 0.62643(18) 0.6810(2) 0.85177(19) 0.0310(7) Uani 1 1 d .
C49 C 0.7231(2) 0.6710(2) 1.03187(19) 0.0389(8) Uani 1 1 d .
H49 H 0.7724 0.6294 1.0177 0.047 Uiso 1 1 calc R
C50 C 0.7542(3) 0.7456(2) 1.0350(2) 0.0530(10) Uani 1 1 d .
H50A H 0.7828 0.7691 0.9841 0.079 Uiso 1 1 calc R
H50B H 0.7928 0.7277 1.0742 0.079 Uiso 1 1 calc R
H50C H 0.7069 0.7875 1.0487 0.079 Uiso 1 1 calc R
C51 C 0.6816(3) 0.6307(3) 1.1115(2) 0.0579(11) Uani 1 1 d .
H51A H 0.6332 0.6705 1.1271 0.087 Uiso 1 1 calc R
H51B H 0.7212 0.6135 1.1497 0.087 Uiso 1 1 calc R
H51C H 0.6637 0.5822 1.1089 0.087 Uiso 1 1 calc R
C52 C 0.64637(19) 0.6382(2) 0.78701(19) 0.0334(7) Uani 1 1 d .
H52 H 0.6750 0.5796 0.8087 0.040 Uiso 1 1 calc R
C53 C 0.5695(2) 0.6370(3) 0.7536(2) 0.0486(10) Uani 1 1 d .
H53A H 0.5293 0.6144 0.7959 0.073 Uiso 1 1 calc R
H53B H 0.5859 0.6023 0.7174 0.073 Uiso 1 1 calc R
H53C H 0.5442 0.6934 0.7262 0.073 Uiso 1 1 calc R
C54 C 0.70638(18) 0.6794(2) 0.72134(18) 0.0315(7) Uani 1 1 d .
H54A H 0.6759 0.7355 0.6963 0.038 Uiso 1 1 calc R
H54B H 0.7207 0.6476 0.6820 0.038 Uiso 1 1 calc R
B1 B 0.4359(2) 0.7104(2) 0.2682(2) 0.0289(8) Uani 1 1 d .
C55 C 0.36357(18) 0.75336(19) 0.32715(17) 0.0283(7) Uani 1 1 d .
C56 C 0.27946(19) 0.7585(2) 0.32785(18) 0.0310(7) Uani 1 1 d .
H56 H 0.2625 0.7403 0.2901 0.037 Uiso 1 1 calc R
C57 C 0.21919(19) 0.7890(2) 0.38145(18) 0.0322(7) Uani 1 1 d .
C58 C 0.2413(2) 0.8146(2) 0.43802(18) 0.0332(7) Uani 1 1 d .
H58 H 0.2004 0.8345 0.4755 0.040 Uiso 1 1 calc R
C59 C 0.3245(2) 0.8105(2) 0.43894(19) 0.0343(7) Uani 1 1 d .
C60 C 0.38432(19) 0.7811(2) 0.38373(18) 0.0317(7) Uani 1 1 d .
H60 H 0.4410 0.7801 0.3848 0.038 Uiso 1 1 calc R
C61 C 0.1297(2) 0.7967(3) 0.3755(2) 0.0497(10) Uani 1 1 d .
C62 C 0.3516(2) 0.8391(3) 0.4975(2) 0.0438(9) Uani 1 1 d .
C63 C 0.46465(19) 0.6125(2) 0.31364(18) 0.0304(7) Uani 1 1 d .
C64 C 0.41601(19) 0.5715(2) 0.37754(18) 0.0315(7) Uani 1 1 d .
H64 H 0.3643 0.6019 0.3955 0.038 Uiso 1 1 calc R
C65 C 0.4403(2) 0.4886(2) 0.41548(19) 0.0376(8) Uani 1 1 d .
C66 C 0.5149(2) 0.4415(2) 0.3918(2) 0.0447(9) Uani 1 1 d .
H66 H 0.5315 0.3846 0.4175 0.054 Uiso 1 1 calc R
C67 C 0.5646(2) 0.4803(2) 0.3291(2) 0.0444(9) Uani 1 1 d .
C68 C 0.5398(2) 0.5628(2) 0.2910(2) 0.0378(8) Uani 1 1 d .
H68 H 0.5752 0.5869 0.2477 0.045 Uiso 1 1 calc R
C69 C 0.3840(2) 0.4491(3) 0.4812(2) 0.0473(10) Uani 1 1 d .
C70 C 0.6471(3) 0.4333(3) 0.3020(3) 0.0733(14) Uani 1 1 d .
C71 C 0.51470(18) 0.75763(19) 0.24605(17) 0.0275(7) Uani 1 1 d .
C72 C 0.51458(19) 0.83090(19) 0.18706(18) 0.0293(7) Uani 1 1 d .
H72 H 0.4684 0.8534 0.1582 0.035 Uiso 1 1 calc R
C73 C 0.57988(19) 0.8725(2) 0.16878(18) 0.0308(7) Uani 1 1 d .
C74 C 0.6485(2) 0.8403(2) 0.2083(2) 0.0380(8) Uani 1 1 d .
H74 H 0.6938 0.8673 0.1952 0.046 Uiso 1 1 calc R
C75 C 0.65044(19) 0.7682(2) 0.2671(2) 0.0374(8) Uani 1 1 d .
C76 C 0.58449(19) 0.7277(2) 0.28575(18) 0.0344(8) Uani 1 1 d .
H76 H 0.5872 0.6782 0.3268 0.041 Uiso 1 1 calc R
C77 C 0.5772(2) 0.9498(2) 0.1044(2) 0.0431(9) Uani 1 1 d .
C78 C 0.7248(3) 0.7322(3) 0.3084(3) 0.0605(12) Uani 1 1 d .
C79 C 0.40063(18) 0.7197(2) 0.18694(18) 0.0304(7) Uani 1 1 d .
C80 C 0.34646(18) 0.7913(2) 0.15118(17) 0.0294(7) Uani 1 1 d .
H80 H 0.3277 0.8349 0.1759 0.035 Uiso 1 1 calc R
C81 C 0.3190(2) 0.8013(2) 0.08057(19) 0.0360(8) Uani 1 1 d .
C82 C 0.3455(2) 0.7389(2) 0.04267(19) 0.0406(9) Uani 1 1 d .
H82 H 0.3271 0.7453 -0.0055 0.049 Uiso 1 1 calc R
C83 C 0.3988(2) 0.6681(2) 0.07631(19) 0.0363(8) Uani 1 1 d .
C84 C 0.42548(19) 0.6580(2) 0.14674(19) 0.0347(8) Uani 1 1 d .
H84 H 0.4618 0.6077 0.1688 0.042 Uiso 1 1 calc R
C85 C 0.2571(3) 0.8770(3) 0.0486(2) 0.0518(10) Uani 1 1 d .
C86 C 0.4275(3) 0.5978(3) 0.0392(2) 0.0492(10) Uani 1 1 d .
F1 F 0.11224(15) 0.7238(2) 0.3830(2) 0.0951(11) Uani 1 1 d .
F2 F 0.07795(13) 0.82777(18) 0.42817(15) 0.0727(8) Uani 1 1 d .
F3 F 0.10912(14) 0.8414(2) 0.30674(16) 0.1060(12) Uani 1 1 d .
F4 F 0.28953(16) 0.8734(3) 0.54162(19) 0.1106(13) Uani 1 1 d .
F5 F 0.39989(17) 0.77977(15) 0.54429(14) 0.0674(7) Uani 1 1 d .
F6 F 0.3965(2) 0.89690(17) 0.46626(15) 0.0864(9) Uani 1 1 d .
F7 F 0.32791(17) 0.42328(19) 0.45889(15) 0.0838(9) Uani 1 1 d .
F8 F 0.3438(2) 0.4975(2) 0.52524(18) 0.1076(12) Uani 1 1 d .
F9 F 0.42320(17) 0.38155(19) 0.52854(15) 0.0904(10) Uani 1 1 d .
F10 F 0.6703(2) 0.35986(19) 0.3465(3) 0.153(2) Uani 1 1 d .
F11 F 0.70837(16) 0.4720(2) 0.2957(2) 0.1027(11) Uani 1 1 d .
F12 F 0.6510(2) 0.4286(2) 0.2295(2) 0.1177(13) Uani 1 1 d .
F13 F 0.50114(14) 0.98745(15) 0.08514(14) 0.0652(7) Uani 1 1 d .
F14 F 0.62286(18) 0.93783(15) 0.04049(14) 0.0851(9) Uani 1 1 d .
F15 F 0.60246(18) 1.00731(15) 0.12322(17) 0.0794(8) Uani 1 1 d .
F16 F 0.7186(3) 0.7543(4) 0.3697(3) 0.208(3) Uani 1 1 d .
F17 F 0.7383(2) 0.6517(2) 0.3364(3) 0.1453(19) Uani 1 1 d .
F18 F 0.79292(16) 0.7444(3) 0.2688(2) 0.1446(18) Uani 1 1 d .
F19 F 0.18238(17) 0.8727(2) 0.0780(3) 0.162(2) Uani 1 1 d .
F20 F 0.2673(2) 0.94443(17) 0.0603(2) 0.1077(12) Uani 1 1 d .
F21 F 0.2579(3) 0.8965(2) -0.02568(18) 0.1331(16) Uani 1 1 d .
F22 F 0.39753(18) 0.53242(16) 0.08022(16) 0.0783(8) Uani 1 1 d .
F23 F 0.4061(2) 0.61620(18) -0.03081(16) 0.1007(11) Uani 1 1 d .
F24 F 0.50904(16) 0.57266(18) 0.03175(18) 0.0839(9) Uani 1 1 d .
O1 O 0.9395(3) 0.2801(3) 0.9745(3) 0.1188(15) Uani 1 1 d .
C87 C 1.0047(6) 0.2371(6) 0.9252(6) 0.170(4) Uani 1 1 d .
H87A H 0.9807 0.2302 0.8824 0.203 Uiso 1 1 calc R
H87B H 1.0483 0.2695 0.9024 0.203 Uiso 1 1 calc R
C89 C 1.0036(9) 0.1589(7) 1.0522(6) 0.226(7) Uani 1 1 d .
H89A H 1.0464 0.1591 1.0828 0.271 Uiso 1 1 calc R
H89B H 0.9792 0.1098 1.0781 0.271 Uiso 1 1 calc R
C90 C 0.9388(9) 0.2352(6) 1.0452(5) 0.257(8) Uani 1 1 d .
H90A H 0.8837 0.2208 1.0636 0.308 Uiso 1 1 calc R
H90B H 0.9478 0.2672 1.0785 0.308 Uiso 1 1 calc R
C88 C 1.0395(8) 0.1573(6) 0.9740(8) 0.211(6) Uani 1 1 d .
H88A H 1.0249 0.1125 0.9595 0.253 Uiso 1 1 calc R
H88B H 1.1007 0.1484 0.9691 0.253 Uiso 1 1 calc R

loop_
_atom_site_aniso_label
_atom_site_aniso_U_11
_atom_site_aniso_U_22
_atom_site_aniso_U_33
_atom_site_aniso_U_23
_atom_site_aniso_U_13
_atom_site_aniso_U_12
Pt1 0.01950(7) 0.02437(8) 0.02366(7) -0.00883(5) 0.00040(4) -0.00289(5)
Br1 0.03726(18) 0.0376(2) 0.03812(19) -0.01386(15) -0.00863(15) -0.00926(15)
N1 0.0247(12) 0.0220(14) 0.0249(13) -0.0071(11) -0.0025(10) -0.0021(11)
N2 0.0229(12) 0.0259(14) 0.0247(13) -0.0079(11) 0.0024(10) -0.0022(11)
N3 0.0279(13) 0.0255(15) 0.0295(15) -0.0076(12) 0.0014(11) -0.0008(11)
N4 0.0272(13) 0.0288(15) 0.0264(14) -0.0074(12) 0.0032(11) -0.0051(11)
C1 0.0229(14) 0.0282(17) 0.0240(16) -0.0117(13) -0.0002(12) -0.0031(13)
C2 0.0389(19) 0.033(2) 0.0335(19) -0.0018(16) 0.0074(15) -0.0109(15)
C3 0.050(2) 0.031(2) 0.0333(19) -0.0037(16) 0.0046(16) -0.0070(16)
C4 0.0243(15) 0.039(2) 0.0237(16) -0.0062(14) 0.0039(13) -0.0054(14)
C5 0.0306(17) 0.039(2) 0.0307(18) -0.0111(16) 0.0045(14) -0.0069(15)
C6 0.0352(19) 0.050(2) 0.048(2) -0.0186(19) -0.0003(17) -0.0003(17)
C7 0.0276(18) 0.071(3) 0.050(2) -0.021(2) -0.0006(17) 0.0077(18)
C8 0.0275(18) 0.078(3) 0.043(2) -0.021(2) 0.0009(16) -0.0102(19)
C9 0.0308(17) 0.055(2) 0.0312(19) -0.0140(17) 0.0032(14) -0.0143(16)
C10 0.0298(17) 0.049(2) 0.039(2) -0.0228(17) 0.0031(15) -0.0080(16)
C11 0.065(3) 0.073(3) 0.057(3) -0.011(2) -0.029(2) -0.021(2)
C12 0.075(3) 0.055(3) 0.079(3) -0.021(2) -0.021(3) -0.019(2)
C13 0.042(2) 0.067(3) 0.042(2) -0.027(2) 0.0076(16) -0.0255(19)
C14 0.072(3) 0.073(3) 0.061(3) -0.029(2) 0.013(2) -0.041(3)
C15 0.057(2) 0.098(4) 0.051(3) -0.034(2) 0.000(2) -0.037(3)
C16 0.0298(16) 0.0245(17) 0.0358(19) -0.0059(15) 0.0008(14) -0.0006(13)
C17 0.0361(18) 0.033(2) 0.041(2) -0.0047(16) -0.0072(16) 0.0006(15)
C18 0.035(2) 0.059(3) 0.058(3) -0.008(2) -0.0125(19) 0.0019(18)
C19 0.034(2) 0.073(3) 0.065(3) -0.014(2) -0.002(2) 0.017(2)
C20 0.050(2) 0.051(3) 0.040(2) -0.0136(19) -0.0036(18) 0.0236(19)
C21 0.0417(19) 0.0264(18) 0.0335(19) -0.0049(15) 0.0010(15) 0.0018(15)
C22 0.050(2) 0.039(2) 0.048(2) -0.0113(18) -0.0199(18) -0.0009(17)
C23 0.089(3) 0.076(3) 0.066(3) -0.016(3) -0.033(3) -0.029(3)
C24 0.129(5) 0.055(3) 0.046(3) -0.011(2) -0.020(3) -0.005(3)
C25 0.051(2) 0.0254(19) 0.0350(19) -0.0094(15) -0.0005(16) -0.0025(16)
C26 0.165(6) 0.055(3) 0.081(4) 0.005(3) -0.052(4) -0.051(4)
C27 0.066(3) 0.092(4) 0.042(2) -0.022(2) -0.001(2) -0.015(3)
C28 0.0222(14) 0.0289(17) 0.0242(16) -0.0120(13) -0.0029(12) -0.0032(13)
C29 0.0328(17) 0.0248(17) 0.0301(18) -0.0048(14) -0.0041(14) -0.0029(14)
C30 0.0316(16) 0.0265(18) 0.0277(17) -0.0053(14) 0.0003(13) -0.0054(14)
C31 0.0257(15) 0.0224(16) 0.0274(17) -0.0084(13) -0.0031(13) -0.0001(12)
C32 0.0329(17) 0.0311(19) 0.0310(18) -0.0105(15) -0.0071(14) -0.0037(14)
C33 0.0369(18) 0.038(2) 0.038(2) -0.0179(16) -0.0065(15) -0.0017(15)
C34 0.0342(18) 0.052(2) 0.043(2) -0.0260(19) -0.0030(16) 0.0047(16)
C35 0.0236(16) 0.052(2) 0.045(2) -0.0210(18) -0.0043(15) -0.0005(15)
C36 0.0261(16) 0.0324(19) 0.0308(18) -0.0129(15) -0.0038(13) 0.0008(14)
C37 0.0319(17) 0.045(2) 0.050(2) -0.0289(18) 0.0004(16) -0.0097(16)
C38 0.043(2) 0.057(3) 0.067(3) -0.023(2) -0.0173(19) -0.0115(19)
C39 0.055(2) 0.059(3) 0.054(2) -0.020(2) 0.0004(19) -0.028(2)
C40 0.0267(16) 0.046(2) 0.044(2) -0.0248(17) -0.0098(15) 0.0017(15)
C41 0.046(2) 0.073(3) 0.069(3) -0.039(2) -0.003(2) -0.021(2)
C42 0.055(2) 0.065(3) 0.051(2) -0.025(2) -0.028(2) 0.006(2)
C43 0.0238(15) 0.0254(17) 0.0309(17) -0.0059(14) 0.0068(13) -0.0018(13)
C44 0.0304(17) 0.0326(19) 0.0297(18) -0.0047(15) 0.0054(14) -0.0042(14)
C45 0.0339(18) 0.043(2) 0.041(2) -0.0144(17) 0.0095(16) 0.0003(16)
C46 0.0275(18) 0.042(2) 0.055(2) -0.0122(19) 0.0071(17) 0.0041(16)
C47 0.0266(17) 0.043(2) 0.046(2) -0.0027(18) -0.0041(15) -0.0049(15)
C48 0.0213(15) 0.0314(18) 0.0360(19) -0.0046(15) 0.0013(13) -0.0068(13)
C49 0.0385(19) 0.040(2) 0.0319(19) -0.0156(16) 0.0022(15) 0.0042(16)
C50 0.060(2) 0.052(3) 0.047(2) -0.023(2) -0.0084(19) 0.000(2)
C51 0.059(3) 0.067(3) 0.033(2) -0.009(2) 0.0033(18) 0.001(2)
C52 0.0264(16) 0.0339(19) 0.0386(19) -0.0057(15) -0.0051(14) -0.0077(14)
C53 0.0342(19) 0.058(3) 0.057(2) -0.013(2) -0.0067(17) -0.0185(18)
C54 0.0262(16) 0.0355(19) 0.0338(18) -0.0068(15) -0.0096(14) -0.0071(14)
B1 0.0271(17) 0.034(2) 0.0256(19) -0.0091(16) 0.0015(15) -0.0073(16)
C55 0.0284(16) 0.0266(17) 0.0276(17) -0.0053(14) -0.0011(13) -0.0058(13)
C56 0.0337(17) 0.0327(19) 0.0281(17) -0.0105(14) 0.0027(14) -0.0118(14)
C57 0.0272(16) 0.038(2) 0.0295(18) -0.0095(15) 0.0043(13) -0.0088(14)
C58 0.0330(17) 0.037(2) 0.0260(17) -0.0101(15) 0.0027(14) -0.0036(15)
C59 0.0388(18) 0.0311(19) 0.0318(18) -0.0108(15) -0.0038(15) -0.0029(15)
C60 0.0250(15) 0.0339(19) 0.0326(18) -0.0092(15) 0.0001(13) -0.0024(14)
C61 0.0333(19) 0.077(3) 0.046(2) -0.029(2) 0.0074(17) -0.020(2)
C62 0.0385(19) 0.055(3) 0.041(2) -0.0240(19) -0.0084(17) 0.0006(18)
C63 0.0310(16) 0.0305(18) 0.0302(17) -0.0104(14) -0.0034(14) -0.0048(14)
C64 0.0315(16) 0.0338(19) 0.0315(18) -0.0100(15) -0.0020(14) -0.0108(14)
C65 0.0427(19) 0.041(2) 0.0323(19) -0.0052(16) -0.0080(15) -0.0166(17)
C66 0.049(2) 0.031(2) 0.049(2) -0.0027(17) -0.0115(18) -0.0066(17)
C67 0.0388(19) 0.037(2) 0.049(2) -0.0086(18) -0.0045(17) 0.0024(16)
C68 0.0361(18) 0.035(2) 0.0371(19) -0.0074(16) 0.0002(15) -0.0033(15)
C69 0.053(2) 0.046(2) 0.043(2) -0.0027(19) -0.0075(19) -0.021(2)
C70 0.062(3) 0.046(3) 0.084(4) -0.004(3) 0.011(3) 0.008(2)
C71 0.0243(15) 0.0311(18) 0.0255(16) -0.0115(14) 0.0037(13) -0.0032(13)
C72 0.0278(16) 0.0313(18) 0.0292(17) -0.0116(14) 0.0008(13) -0.0058(14)
C73 0.0310(16) 0.0311(19) 0.0295(17) -0.0133(15) 0.0065(14) -0.0063(14)
C74 0.0317(18) 0.048(2) 0.041(2) -0.0195(18) 0.0072(15) -0.0188(16)
C75 0.0270(16) 0.050(2) 0.036(2) -0.0162(17) -0.0025(14) -0.0059(15)
C76 0.0346(17) 0.040(2) 0.0278(18) -0.0092(15) 0.0016(14) -0.0098(15)
C77 0.042(2) 0.042(2) 0.042(2) -0.0089(18) 0.0065(17) -0.0156(18)
C78 0.049(2) 0.067(3) 0.067(3) -0.004(2) -0.022(2) -0.020(2)
C79 0.0284(16) 0.037(2) 0.0281(17) -0.0125(15) 0.0068(13) -0.0138(14)
C80 0.0277(16) 0.0323(19) 0.0306(17) -0.0118(14) 0.0002(13) -0.0091(14)
C81 0.0357(18) 0.039(2) 0.0320(18) -0.0044(16) 0.0000(15) -0.0140(15)
C82 0.044(2) 0.055(2) 0.0296(19) -0.0157(17) 0.0008(16) -0.0217(18)
C83 0.0362(18) 0.042(2) 0.0337(19) -0.0167(16) 0.0069(15) -0.0143(16)
C84 0.0315(17) 0.037(2) 0.0346(19) -0.0112(16) 0.0030(14) -0.0098(15)
C85 0.059(3) 0.053(3) 0.047(2) -0.008(2) -0.017(2) -0.016(2)
C86 0.057(2) 0.054(3) 0.044(2) -0.024(2) 0.0054(19) -0.020(2)
F1 0.0493(14) 0.123(3) 0.150(3) -0.089(2) 0.0255(16) -0.0466(16)
F2 0.0324(11) 0.118(2) 0.0862(18) -0.0676(17) 0.0163(12) -0.0162(13)
F3 0.0362(13) 0.198(4) 0.0640(19) -0.003(2) -0.0122(13) -0.0235(18)
F4 0.0528(15) 0.207(4) 0.113(2) -0.131(3) -0.0113(16) 0.0064(19)
F5 0.0923(18) 0.0550(15) 0.0608(16) -0.0118(12) -0.0426(14) -0.0063(14)
F6 0.152(3) 0.0672(18) 0.0643(17) -0.0162(14) -0.0283(17) -0.0562(19)
F7 0.0862(18) 0.111(2) 0.0607(16) 0.0129(15) -0.0183(14) -0.0691(18)
F8 0.152(3) 0.082(2) 0.083(2) -0.0338(18) 0.071(2) -0.061(2)
F9 0.0816(19) 0.101(2) 0.0599(17) 0.0359(16) -0.0182(15) -0.0313(17)
F10 0.090(2) 0.062(2) 0.196(4) 0.042(2) 0.053(3) 0.0361(18)
F11 0.0444(15) 0.098(2) 0.132(3) -0.013(2) 0.0151(16) 0.0048(15)
F12 0.096(2) 0.117(3) 0.128(3) -0.073(3) 0.011(2) 0.029(2)
F13 0.0551(14) 0.0542(15) 0.0642(16) 0.0088(12) -0.0045(12) -0.0045(12)
F14 0.107(2) 0.0520(16) 0.0530(15) -0.0002(12) 0.0440(15) 0.0038(14)
F15 0.103(2) 0.0448(15) 0.096(2) -0.0081(14) -0.0217(17) -0.0322(15)
F16 0.131(3) 0.335(7) 0.196(5) -0.187(5) -0.125(3) 0.098(4)
F17 0.077(2) 0.112(3) 0.216(4) 0.058(3) -0.091(3) -0.033(2)
F18 0.0372(15) 0.193(4) 0.146(3) 0.064(3) -0.0342(18) -0.037(2)
F19 0.0433(17) 0.105(3) 0.244(5) 0.074(3) -0.018(2) 0.0027(17)
F20 0.136(3) 0.0467(17) 0.149(3) -0.0188(18) -0.087(2) 0.0084(17)
F21 0.198(4) 0.110(3) 0.057(2) -0.0149(19) -0.059(2) 0.049(3)
F22 0.101(2) 0.0668(18) 0.0838(19) -0.0451(15) 0.0293(16) -0.0464(16)
F23 0.173(3) 0.081(2) 0.0596(18) -0.0452(16) -0.0348(19) 0.000(2)
F24 0.0601(16) 0.093(2) 0.124(2) -0.084(2) 0.0203(15) -0.0171(14)
O1 0.137(4) 0.078(3) 0.126(4) -0.014(3) -0.037(3) 0.005(3)
C87 0.134(7) 0.131(8) 0.211(11) -0.051(8) 0.014(7) 0.009(6)
C89 0.373(19) 0.132(9) 0.130(8) -0.049(7) -0.083(11) 0.076(10)
C90 0.49(2) 0.117(8) 0.083(6) 0.011(5) -0.078(10) 0.055(11)
C88 0.213(12) 0.118(8) 0.286(16) -0.054(10) -0.110(12) 0.049(8)

loop_
_atom_type_symbol
_atom_type_description
_atom_type_scat_dispersion_real
_atom_type_scat_dispersion_imag
_atom_type_scat_source
C C 0.0033 0.0016 'International Tables Vol C Tables 4.2.6.8 and 6.1.1.4'
H H 0.0000 0.0000 'International Tables Vol C Tables 4.2.6.8 and 6.1.1.4'
B B 0.0013 0.0007 'International Tables Vol C Tables 4.2.6.8 and 6.1.1.4'
N N 0.0061 0.0033 'International Tables Vol C Tables 4.2.6.8 and 6.1.1.4'
O O 0.0106 0.0060 'International Tables Vol C Tables 4.2.6.8 and 6.1.1.4'
F F 0.0171 0.0103 'International Tables Vol C Tables 4.2.6.8 and 6.1.1.4'
Br Br -0.2901 2.4595 'International Tables Vol C Tables 4.2.6.8 and 6.1.1.4'
Pt Pt -1.7033 8.3905 'International Tables Vol C Tables 4.2.6.8 and 6.1.1.4'

loop_
_geom_angle_atom_site_label_1
_geom_angle_atom_site_label_2
_geom_angle_atom_site_label_3
_geom_angle
C28 Pt1 C54 88.56(12)
C28 Pt1 C1 178.20(10)
C54 Pt1 C1 93.23(12)
C28 Pt1 Br1 86.46(8)
C54 Pt1 Br1 149.50(9)
C1 Pt1 Br1 91.86(8)
C28 N1 C29 110.6(2)
C28 N1 C31 125.3(2)
C29 N1 C31 123.4(3)
C28 N2 C30 111.1(2)
C28 N2 C43 123.9(3)
C30 N2 C43 124.5(2)
C1 N3 C3 111.5(3)
C1 N3 C16 129.0(3)
C3 N3 C16 119.5(3)
C1 N4 C2 111.1(3)
C1 N4 C4 127.2(3)
C2 N4 C4 121.7(3)
N3 C1 N4 103.5(3)
N3 C1 Pt1 131.7(2)
N4 C1 Pt1 124.6(2)
C3 C2 N4 107.3(3)
C3 C2 H2 126.3
N4 C2 H2 126.3
C2 C3 N3 106.6(3)
C2 C3 H3 126.7
N3 C3 H3 126.7
C9 C4 C5 123.2(3)
C9 C4 N4 118.7(3)
C5 C4 N4 117.8(3)
C6 C5 C4 116.7(3)
C6 C5 C10 121.7(3)
C4 C5 C10 121.3(3)
C5 C6 C7 120.9(4)
C5 C6 H6 119.6
C7 C6 H6 119.6
C8 C7 C6 120.8(3)
C8 C7 H7 119.6
C6 C7 H7 119.6
C7 C8 C9 121.4(3)
C7 C8 H8 119.3
C9 C8 H8 119.3
C8 C9 C4 116.9(3)
C8 C9 C13 121.0(3)
C4 C9 C13 122.0(3)
C12 C10 C5 114.0(3)
C12 C10 C11 108.6(3)
C5 C10 C11 110.6(3)
C12 C10 H10 107.8
C5 C10 H10 107.8
C11 C10 H10 107.8
C10 C11 H11A 109.5
C10 C11 H11B 109.5
H11A C11 H11B 109.5
C10 C11 H11C 109.5
H11A C11 H11C 109.5
H11B C11 H11C 109.5
C10 C12 H12A 109.5
C10 C12 H12B 109.5
H12A C12 H12B 109.5
C10 C12 H12C 109.5
H12A C12 H12C 109.5
H12B C12 H12C 109.5
C15 C13 C9 112.8(4)
C15 C13 C14 109.7(3)
C9 C13 C14 110.7(3)
C15 C13 H13 107.8
C9 C13 H13 107.8
C14 C13 H13 107.8
C13 C14 H14A 109.5
C13 C14 H14B 109.5
H14A C14 H14B 109.5
C13 C14 H14C 109.5
H14A C14 H14C 109.5
H14B C14 H14C 109.5
C13 C15 H15A 109.5
C13 C15 H15B 109.5
H15A C15 H15B 109.5
C13 C15 H15C 109.5
H15A C15 H15C 109.5
H15B C15 H15C 109.5
C21 C16 C17 124.1(3)
C21 C16 N3 118.1(3)
C17 C16 N3 117.6(3)
C18 C17 C16 116.8(3)
C18 C17 C22 120.1(3)
C16 C17 C22 123.1(3)
C19 C18 C17 121.0(4)
C19 C18 H18 119.5
C17 C18 H18 119.5
C20 C19 C18 121.2(4)
C20 C19 H19 119.4
C18 C19 H19 119.4
C19 C20 C21 121.3(4)
C19 C20 H20 119.4
C21 C20 H20 119.4
C16 C21 C20 115.5(3)
C16 C21 C25 123.2(3)
C20 C21 C25 121.3(3)
C17 C22 C23 113.5(3)
C17 C22 C24 110.3(3)
C23 C22 C24 109.4(3)
C17 C22 H22 107.8
C23 C22 H22 107.8
C24 C22 H22 107.8
C22 C23 H23A 109.5
C22 C23 H23B 109.5
H23A C23 H23B 109.5
C22 C23 H23C 109.5
H23A C23 H23C 109.5
H23B C23 H23C 109.5
C22 C24 H24A 109.5
C22 C24 H24B 109.5
H24A C24 H24B 109.5
C22 C24 H24C 109.5
H24A C24 H24C 109.5
H24B C24 H24C 109.5
C21 C25 C27 114.2(3)
C21 C25 C26 110.3(3)
C27 C25 C26 110.2(3)
C21 C25 H25 107.3
C27 C25 H25 107.3
C26 C25 H25 107.3
C25 C26 H26A 109.5
C25 C26 H26B 109.5
H26A C26 H26B 109.5
C25 C26 H26C 109.5
H26A C26 H26C 109.5
H26B C26 H26C 109.5
C25 C27 H27A 109.5
C25 C27 H27B 109.5
H27A C27 H27B 109.5
C25 C27 H27C 109.5
H27A C27 H27C 109.5
H27B C27 H27C 109.5
N1 C28 N2 104.9(3)
N1 C28 Pt1 130.5(2)
N2 C28 Pt1 124.6(2)
C30 C29 N1 107.3(3)
C30 C29 H29 126.3
N1 C29 H29 126.3
C29 C30 N2 106.2(3)
C29 C30 H30 126.9
N2 C30 H30 126.9
C32 C31 C36 123.2(3)
C32 C31 N1 117.5(3)
C36 C31 N1 119.1(2)
C31 C32 C33 117.3(3)
C31 C32 C37 122.8(3)
C33 C32 C37 119.7(3)
C34 C33 C32 120.7(3)
C34 C33 H33 119.6
C32 C33 H33 119.6
C35 C34 C33 120.3(3)
C35 C34 H34 119.9
C33 C34 H34 119.9
C34 C35 C36 121.6(3)
C34 C35 H35 119.2
C36 C35 H35 119.2
C35 C36 C31 116.9(3)
C35 C36 C40 121.0(3)
C31 C36 C40 121.8(3)
C38 C37 C32 113.3(3)
C38 C37 C39 111.1(3)
C32 C37 C39 109.8(3)
C38 C37 H37 107.5
C32 C37 H37 107.5
C39 C37 H37 107.5
C37 C38 H38A 109.5
C37 C38 H38B 109.5
H38A C38 H38B 109.5
C37 C38 H38C 109.5
H38A C38 H38C 109.5
H38B C38 H38C 109.5
C37 C39 H39A 109.5
C37 C39 H39B 109.5
H39A C39 H39B 109.5
C37 C39 H39C 109.5
H39A C39 H39C 109.5
H39B C39 H39C 109.5
C41 C40 C36 113.5(3)
C41 C40 C42 110.6(3)
C36 C40 C42 108.5(3)
C41 C40 H40 108.0
C36 C40 H40 108.0
C42 C40 H40 108.0
C40 C41 H41A 109.5
C40 C41 H41B 109.5
H41A C41 H41B 109.5
C40 C41 H41C 109.5
H41A C41 H41C 109.5
H41B C41 H41C 109.5
C40 C42 H42A 109.5
C40 C42 H42B 109.5
H42A C42 H42B 109.5
C40 C42 H42C 109.5
H42A C42 H42C 109.5
H42B C42 H42C 109.5
C44 C43 C48 123.2(3)
C44 C43 N2 119.7(3)
C48 C43 N2 117.1(3)
C45 C44 C43 116.5(3)
C45 C44 C49 120.4(3)
C43 C44 C49 123.1(3)
C46 C45 C44 121.9(3)
C46 C45 H45 119.1
C44 C45 H45 119.1
C45 C46 C47 120.2(3)
C45 C46 H46 119.9
C47 C46 H46 119.9
C46 C47 C48 120.8(3)
C46 C47 H47 119.6
C48 C47 H47 119.6
C47 C48 C43 117.4(3)
C47 C48 C52 122.5(3)
C43 C48 C52 120.2(3)
C44 C49 C51 110.9(3)
C44 C49 C50 111.7(3)
C51 C49 C50 110.6(3)
C44 C49 H49 107.8
C51 C49 H49 107.8
C50 C49 H49 107.8
C49 C50 H50A 109.5
C49 C50 H50B 109.5
H50A C50 H50B 109.5
C49 C50 H50C 109.5
H50A C50 H50C 109.5
H50B C50 H50C 109.5
C49 C51 H51A 109.5
C49 C51 H51B 109.5
H51A C51 H51B 109.5
C49 C51 H51C 109.5
H51A C51 H51C 109.5
H51B C51 H51C 109.5
C48 C52 C53 113.7(3)
C48 C52 C54 110.1(3)
C53 C52 C54 109.3(3)
C48 C52 H52 107.8
C53 C52 H52 107.8
C54 C52 H52 107.8
C52 C53 H53A 109.5
C52 C53 H53B 109.5
H53A C53 H53B 109.5
C52 C53 H53C 109.5
H53A C53 H53C 109.5
H53B C53 H53C 109.5
C52 C54 Pt1 118.5(2)
C52 C54 H54A 107.7
Pt1 C54 H54A 107.7
C52 C54 H54B 107.7
Pt1 C54 H54B 107.7
H54A C54 H54B 107.1
C63 B1 C79 110.2(3)
C63 B1 C55 107.2(2)
C79 B1 C55 111.2(3)
C63 B1 C71 111.2(3)
C79 B1 C71 107.7(2)
C55 B1 C71 109.3(2)
C60 C55 C56 115.9(3)
C60 C55 B1 121.1(3)
C56 C55 B1 122.9(3)
C57 C56 C55 122.7(3)
C57 C56 H56 118.6
C55 C56 H56 118.6
C58 C57 C56 120.4(3)
C58 C57 C61 120.3(3)
C56 C57 C61 119.3(3)
C57 C58 C59 118.4(3)
C57 C58 H58 120.8
C59 C58 H58 120.8
C58 C59 C60 120.5(3)
C58 C59 C62 120.6(3)
C60 C59 C62 118.8(3)
C55 C60 C59 122.0(3)
C55 C60 H60 119.0
C59 C60 H60 119.0
F2 C61 F3 108.3(4)
F2 C61 F1 105.7(3)
F3 C61 F1 104.1(3)
F2 C61 C57 114.2(3)
F3 C61 C57 111.9(3)
F1 C61 C57 112.0(3)
F5 C62 F4 107.2(3)
F5 C62 F6 104.1(3)
F4 C62 F6 104.2(3)
F5 C62 C59 113.4(3)
F4 C62 C59 113.7(3)
F6 C62 C59 113.3(3)
C68 C63 C64 114.7(3)
C68 C63 B1 122.4(3)
C64 C63 B1 122.9(3)
C65 C64 C63 122.7(3)
C65 C64 H64 118.6
C63 C64 H64 118.6
C66 C65 C64 121.0(3)
C66 C65 C69 119.4(3)
C64 C65 C69 119.5(3)
C65 C66 C67 117.6(3)
C65 C66 H66 121.2
C67 C66 H66 121.2
C68 C67 C66 121.1(3)
C68 C67 C70 118.7(3)
C66 C67 C70 120.2(4)
C67 C68 C63 122.7(3)
C67 C68 H68 118.6
C63 C68 H68 118.6
F8 C69 F7 106.7(4)
F8 C69 F9 105.7(4)
F7 C69 F9 103.7(3)
F8 C69 C65 113.6(3)
F7 C69 C65 113.2(3)
F9 C69 C65 113.2(3)
F10 C70 F12 109.3(5)
F10 C70 F11 105.4(4)
F12 C70 F11 101.8(4)
F10 C70 C67 114.8(4)
F12 C70 C67 112.3(4)
F11 C70 C67 112.3(4)
C76 C71 C72 115.8(3)
C76 C71 B1 122.3(3)
C72 C71 B1 121.8(3)
C71 C72 C73 122.5(3)
C71 C72 H72 118.7
C73 C72 H72 118.7
C74 C73 C72 120.0(3)
C74 C73 C77 119.6(3)
C72 C73 C77 120.3(3)
C75 C74 C73 118.9(3)
C75 C74 H74 120.5
C73 C74 H74 120.5
C74 C75 C76 120.7(3)
C74 C75 C78 119.2(3)
C76 C75 C78 120.1(3)
C75 C76 C71 122.0(3)
C75 C76 H76 119.0
C71 C76 H76 119.0
F14 C77 F15 107.4(3)
F14 C77 F13 106.3(3)
F15 C77 F13 103.4(3)
F14 C77 C73 113.0(3)
F15 C77 C73 112.0(3)
F13 C77 C73 114.0(3)
F16 C78 F18 108.1(5)
F16 C78 F17 100.6(5)
F18 C78 F17 103.5(4)
F16 C78 C75 113.2(4)
F18 C78 C75 115.8(4)
F17 C78 C75 114.2(4)
C80 C79 C84 115.3(3)
C80 C79 B1 121.9(3)
C84 C79 B1 122.7(3)
C81 C80 C79 122.4(3)
C81 C80 H80 118.8
C79 C80 H80 118.8
C80 C81 C82 120.3(3)
C80 C81 C85 119.3(3)
C82 C81 C85 120.3(3)
C83 C82 C81 118.5(3)
C83 C82 H82 120.7
C81 C82 H82 120.7
C82 C83 C84 121.1(3)
C82 C83 C86 120.9(3)
C84 C83 C86 117.9(3)
C83 C84 C79 122.3(3)
C83 C84 H84 118.9
C79 C84 H84 118.9
F19 C85 F21 106.7(4)
F19 C85 F20 104.4(4)
F21 C85 F20 102.6(4)
F19 C85 C81 113.2(3)
F21 C85 C81 114.6(4)
F20 C85 C81 114.3(3)
F23 C86 F24 105.6(3)
F23 C86 F22 106.5(3)
F24 C86 F22 106.2(4)
F23 C86 C83 113.4(4)
F24 C86 C83 112.5(3)
F22 C86 C83 112.1(3)
C90 O1 C87 108.9(7)
C88 C87 O1 107.3(9)
C88 C87 H87A 110.3
O1 C87 H87A 110.3
C88 C87 H87B 110.3
O1 C87 H87B 110.3
H87A C87 H87B 108.5
C88 C89 C90 106.1(9)
C88 C89 H89A 110.5
C90 C89 H89A 110.5
C88 C89 H89B 110.5
C90 C89 H89B 110.5
H89A C89 H89B 108.7
O1 C90 C89 111.2(10)
O1 C90 H90A 109.4
C89 C90 H90A 109.4
O1 C90 H90B 109.4
C89 C90 H90B 109.4
H90A C90 H90B 108.0
C89 C88 C87 105.6(9)
C89 C88 H88A 110.6
C87 C88 H88A 110.6
C89 C88 H88B 110.6
C87 C88 H88B 110.6
H88A C88 H88B 108.7

loop_
_geom_bond_atom_site_label_1
_geom_bond_atom_site_label_2
_geom_bond_distance
Pt1 C28 2.031(3)
Pt1 C54 2.051(3)
Pt1 C1 2.066(3)
Pt1 Br1 2.4390(3)
N1 C28 1.346(4)
N1 C29 1.381(4)
N1 C31 1.447(4)
N2 C28 1.357(4)
N2 C30 1.378(4)
N2 C43 1.446(4)
N3 C1 1.358(4)
N3 C3 1.378(4)
N3 C16 1.448(4)
N4 C1 1.366(4)
N4 C2 1.371(4)
N4 C4 1.440(4)
C2 C3 1.339(5)
C2 H2 0.9500
C3 H3 0.9500
C4 C9 1.391(4)
C4 C5 1.408(5)
C5 C6 1.386(5)
C5 C10 1.523(4)
C6 C7 1.381(5)
C6 H6 0.9500
C7 C8 1.363(6)
C7 H7 0.9500
C8 C9 1.388(5)
C8 H8 0.9500
C9 C13 1.532(5)
C10 C12 1.517(5)
C10 C11 1.531(5)
C10 H10 1.0000
C11 H11A 0.9800
C11 H11B 0.9800
C11 H11C 0.9800
C12 H12A 0.9800
C12 H12B 0.9800
C12 H12C 0.9800
C13 C15 1.528(5)
C13 C14 1.532(5)
C13 H13 1.0000
C14 H14A 0.9800
C14 H14B 0.9800
C14 H14C 0.9800
C15 H15A 0.9800
C15 H15B 0.9800
C15 H15C 0.9800
C16 C21 1.399(5)
C16 C17 1.398(5)
C17 C18 1.385(5)
C17 C22 1.520(5)
C18 C19 1.376(6)
C18 H18 0.9500
C19 C20 1.361(6)
C19 H19 0.9500
C20 C21 1.414(5)
C20 H20 0.9500
C21 C25 1.503(5)
C22 C23 1.517(5)
C22 C24 1.521(5)
C22 H22 1.0000
C23 H23A 0.9800
C23 H23B 0.9800
C23 H23C 0.9800
C24 H24A 0.9800
C24 H24B 0.9800
C24 H24C 0.9800
C25 C27 1.508(5)
C25 C26 1.537(5)
C25 H25 1.0000
C26 H26A 0.9800
C26 H26B 0.9800
C26 H26C 0.9800
C27 H27A 0.9800
C27 H27B 0.9800
C27 H27C 0.9800
C29 C30 1.347(4)
C29 H29 0.9500
C30 H30 0.9500
C31 C32 1.393(4)
C31 C36 1.400(4)
C32 C33 1.396(4)
C32 C37 1.522(4)
C33 C34 1.385(5)
C33 H33 0.9500
C34 C35 1.376(5)
C34 H34 0.9500
C35 C36 1.388(4)
C35 H35 0.9500
C36 C40 1.520(4)
C37 C38 1.518(5)
C37 C39 1.526(5)
C37 H37 1.0000
C38 H38A 0.9800
C38 H38B 0.9800
C38 H38C 0.9800
C39 H39A 0.9800
C39 H39B 0.9800
C39 H39C 0.9800
C40 C41 1.508(5)
C40 C42 1.536(5)
C40 H40 1.0000
C41 H41A 0.9800
C41 H41B 0.9800
C41 H41C 0.9800
C42 H42A 0.9800
C42 H42B 0.9800
C42 H42C 0.9800
C43 C44 1.397(5)
C43 C48 1.407(4)
C44 C45 1.391(5)
C44 C49 1.509(5)
C45 C46 1.379(5)
C45 H45 0.9500
C46 C47 1.385(5)
C46 H46 0.9500
C47 C48 1.388(5)
C47 H47 0.9500
C48 C52 1.519(5)
C49 C51 1.529(5)
C49 C50 1.533(5)
C49 H49 1.0000
C50 H50A 0.9800
C50 H50B 0.9800
C50 H50C 0.9800
C51 H51A 0.9800
C51 H51B 0.9800
C51 H51C 0.9800
C52 C53 1.532(4)
C52 C54 1.536(4)
C52 H52 1.0000
C53 H53A 0.9800
C53 H53B 0.9800
C53 H53C 0.9800
C54 H54A 0.9900
C54 H54B 0.9900
B1 C63 1.639(5)
B1 C79 1.643(5)
B1 C55 1.646(5)
B1 C71 1.655(4)
C55 C60 1.390(4)
C55 C56 1.389(4)
C56 C57 1.387(4)
C56 H56 0.9500
C57 C58 1.377(4)
C57 C61 1.495(5)
C58 C59 1.383(5)
C58 H58 0.9500
C59 C60 1.395(4)
C59 C62 1.485(5)
C60 H60 0.9500
C61 F2 1.313(4)
C61 F3 1.314(5)
C61 F1 1.333(5)
C62 F5 1.320(4)
C62 F4 1.320(4)
C62 F6 1.335(5)
C63 C68 1.402(4)
C63 C64 1.403(4)
C64 C65 1.385(5)
C64 H64 0.9500
C65 C66 1.381(5)
C65 C69 1.487(5)
C66 C67 1.386(5)
C66 H66 0.9500
C67 C68 1.381(5)
C67 C70 1.495(6)
C68 H68 0.9500
C69 F8 1.310(5)
C69 F7 1.311(4)
C69 F9 1.325(5)
C70 F10 1.293(5)
C70 F12 1.334(6)
C70 F11 1.337(6)
C71 C76 1.394(4)
C71 C72 1.395(4)
C72 C73 1.399(4)
C72 H72 0.9500
C73 C74 1.375(5)
C73 C77 1.488(5)
C74 C75 1.377(5)
C74 H74 0.9500
C75 C76 1.396(4)
C75 C78 1.477(5)
C76 H76 0.9500
C77 F14 1.310(4)
C77 F15 1.330(4)
C77 F13 1.335(4)
C78 F16 1.263(6)
C78 F18 1.264(5)
C78 F17 1.310(5)
C79 C80 1.396(4)
C79 C84 1.409(4)
C80 C81 1.394(4)
C80 H80 0.9500
C81 C82 1.390(5)
C81 C85 1.486(5)
C82 C83 1.368(5)
C82 H82 0.9500
C83 C84 1.383(5)
C83 C86 1.500(5)
C84 H84 0.9500
C85 F19 1.280(5)
C85 F21 1.290(5)
C85 F20 1.309(5)
C86 F23 1.313(5)
C86 F24 1.319(5)
C86 F22 1.319(4)
O1 C90 1.289(8)
O1 C87 1.475(9)
C87 C88 1.445(11)
C87 H87A 0.9900
C87 H87B 0.9900
C89 C88 1.443(14)
C89 C90 1.472(12)
C89 H89A 0.9900
C89 H89B 0.9900
C90 H90A 0.9900
C90 H90B 0.9900
C88 H88A 0.9900
C88 H88B 0.9900

loop_
_geom_torsion_atom_site_label_1
_geom_torsion_atom_site_label_2
_geom_torsion_atom_site_label_3
_geom_torsion_atom_site_label_4
_geom_torsion
C3 N3 C1 N4 -0.7(3)
C16 N3 C1 N4 177.5(3)
C3 N3 C1 Pt1 175.2(2)
C16 N3 C1 Pt1 -6.6(5)
C2 N4 C1 N3 0.2(3)
C4 N4 C1 N3 -177.4(3)
C2 N4 C1 Pt1 -176.1(2)
C4 N4 C1 Pt1 6.3(4)
C28 Pt1 C1 N3 -121(3)
C54 Pt1 C1 N3 50.6(3)
Br1 Pt1 C1 N3 -99.3(3)
C28 Pt1 C1 N4 54(4)
C54 Pt1 C1 N4 -134.1(2)
Br1 Pt1 C1 N4 75.9(2)
C1 N4 C2 C3 0.4(4)
C4 N4 C2 C3 178.1(3)
N4 C2 C3 N3 -0.8(4)
C1 N3 C3 C2 1.0(4)
C16 N3 C3 C2 -177.4(3)
C1 N4 C4 C9 -109.2(4)
C2 N4 C4 C9 73.4(4)
C1 N4 C4 C5 76.7(4)
C2 N4 C4 C5 -100.6(4)
C9 C4 C5 C6 2.1(5)
N4 C4 C5 C6 175.9(3)
C9 C4 C5 C10 -172.6(3)
N4 C4 C5 C10 1.2(5)
C4 C5 C6 C7 -1.1(5)
C10 C5 C6 C7 173.6(3)
C5 C6 C7 C8 -0.5(6)
C6 C7 C8 C9 1.1(6)
C7 C8 C9 C4 -0.2(6)
C7 C8 C9 C13 -178.6(4)
C5 C4 C9 C8 -1.5(5)
N4 C4 C9 C8 -175.2(3)
C5 C4 C9 C13 176.9(3)
N4 C4 C9 C13 3.3(5)
C6 C5 C10 C12 28.5(5)
C4 C5 C10 C12 -157.0(3)
C6 C5 C10 C11 -94.2(4)
C4 C5 C10 C11 80.2(4)
C8 C9 C13 C15 -45.4(4)
C4 C9 C13 C15 136.3(3)
C8 C9 C13 C14 78.0(5)
C4 C9 C13 C14 -100.4(4)
C1 N3 C16 C21 84.1(4)
C3 N3 C16 C21 -97.8(4)
C1 N3 C16 C17 -101.2(4)
C3 N3 C16 C17 76.9(4)
C21 C16 C17 C18 -1.5(5)
N3 C16 C17 C18 -175.8(3)
C21 C16 C17 C22 177.0(3)
N3 C16 C17 C22 2.6(5)
C16 C17 C18 C19 1.5(6)
C22 C17 C18 C19 -177.0(4)
C17 C18 C19 C20 -1.7(7)
C18 C19 C20 C21 1.7(7)
C17 C16 C21 C20 1.5(5)
N3 C16 C21 C20 175.8(3)
C17 C16 C21 C25 -176.2(3)
N3 C16 C21 C25 -1.9(5)
C19 C20 C21 C16 -1.6(6)
C19 C20 C21 C25 176.2(4)
C18 C17 C22 C23 -51.0(5)
C16 C17 C22 C23 130.5(4)
C18 C17 C22 C24 72.2(5)
C16 C17 C22 C24 -106.3(4)
C16 C21 C25 C27 -141.5(4)
C20 C21 C25 C27 40.9(5)
C16 C21 C25 C26 93.8(5)
C20 C21 C25 C26 -83.9(5)
C29 N1 C28 N2 0.9(3)
C31 N1 C28 N2 171.8(2)
C29 N1 C28 Pt1 178.7(2)
C31 N1 C28 Pt1 -10.4(4)
C30 N2 C28 N1 -1.0(3)
C43 N2 C28 N1 -172.7(2)
C30 N2 C28 Pt1 -179.0(2)
C43 N2 C28 Pt1 9.3(4)
C54 Pt1 C28 N1 114.1(3)
C1 Pt1 C28 N1 -74(4)
Br1 Pt1 C28 N1 -96.0(2)
C54 Pt1 C28 N2 -68.5(2)
C1 Pt1 C28 N2 103(4)
Br1 Pt1 C28 N2 81.4(2)
C28 N1 C29 C30 -0.5(3)
C31 N1 C29 C30 -171.5(3)
N1 C29 C30 N2 -0.1(3)
C28 N2 C30 C29 0.7(3)
C43 N2 C30 C29 172.4(3)
C28 N1 C31 C32 -88.2(4)
C29 N1 C31 C32 81.5(4)
C28 N1 C31 C36 95.1(4)
C29 N1 C31 C36 -95.2(3)
C36 C31 C32 C33 -1.8(5)
N1 C31 C32 C33 -178.3(3)
C36 C31 C32 C37 172.0(3)
N1 C31 C32 C37 -4.6(5)
C31 C32 C33 C34 -1.1(5)
C37 C32 C33 C34 -175.1(3)
C32 C33 C34 C35 2.8(6)
C33 C34 C35 C36 -1.6(6)
C34 C35 C36 C31 -1.2(5)
C34 C35 C36 C40 172.9(3)
C32 C31 C36 C35 2.9(5)
N1 C31 C36 C35 179.4(3)
C32 C31 C36 C40 -171.1(3)
N1 C31 C36 C40 5.4(5)
C31 C32 C37 C38 131.9(3)
C33 C32 C37 C38 -54.5(4)
C31 C32 C37 C39 -103.3(4)
C33 C32 C37 C39 70.3(4)
C35 C36 C40 C41 42.5(5)
C31 C36 C40 C41 -143.7(3)
C35 C36 C40 C42 -80.9(4)
C31 C36 C40 C42 92.8(4)
C28 N2 C43 C44 -126.0(3)
C30 N2 C43 C44 63.4(4)
C28 N2 C43 C48 55.9(4)
C30 N2 C43 C48 -114.7(3)
C48 C43 C44 C45 1.3(5)
N2 C43 C44 C45 -176.7(3)
C48 C43 C44 C49 -178.8(3)
N2 C43 C44 C49 3.2(5)
C43 C44 C45 C46 -2.3(5)
C49 C44 C45 C46 177.8(3)
C44 C45 C46 C47 1.6(6)
C45 C46 C47 C48 0.3(5)
C46 C47 C48 C43 -1.3(5)
C46 C47 C48 C52 178.9(3)
C44 C43 C48 C47 0.5(5)
N2 C43 C48 C47 178.5(3)
C44 C43 C48 C52 -179.7(3)
N2 C43 C48 C52 -1.7(4)
C45 C44 C49 C51 65.4(4)
C43 C44 C49 C51 -114.5(4)
C45 C44 C49 C50 -58.4(4)
C43 C44 C49 C50 121.7(3)
C47 C48 C52 C53 -27.9(4)
C43 C48 C52 C53 152.3(3)
C47 C48 C52 C54 95.1(3)
C43 C48 C52 C54 -84.7(4)
C48 C52 C54 Pt1 53.9(3)
C53 C52 C54 Pt1 179.5(2)
C28 Pt1 C54 C52 25.8(3)
C1 Pt1 C54 C52 -153.9(3)
Br1 Pt1 C54 C52 -54.7(4)
C63 B1 C55 C60 84.0(3)
C79 B1 C55 C60 -155.5(3)
C71 B1 C55 C60 -36.7(4)
C63 B1 C55 C56 -91.0(3)
C79 B1 C55 C56 29.5(4)
C71 B1 C55 C56 148.3(3)
C60 C55 C56 C57 -0.2(5)
B1 C55 C56 C57 175.0(3)
C55 C56 C57 C58 -1.2(5)
C55 C56 C57 C61 176.7(3)
C56 C57 C58 C59 1.2(5)
C61 C57 C58 C59 -176.6(3)
C57 C58 C59 C60 0.0(5)
C57 C58 C59 C62 178.6(3)
C56 C55 C60 C59 1.5(5)
B1 C55 C60 C59 -173.8(3)
C58 C59 C60 C55 -1.4(5)
C62 C59 C60 C55 180.0(3)
C58 C57 C61 F2 -0.9(5)
C56 C57 C61 F2 -178.7(3)
C58 C57 C61 F3 122.5(4)
C56 C57 C61 F3 -55.3(5)
C58 C57 C61 F1 -121.0(4)
C56 C57 C61 F1 61.2(4)
C58 C59 C62 F5 117.6(4)
C60 C59 C62 F5 -63.8(4)
C58 C59 C62 F4 -5.2(5)
C60 C59 C62 F4 173.3(4)
C58 C59 C62 F6 -124.0(4)
C60 C59 C62 F6 54.6(5)
C79 B1 C63 C68 77.5(4)
C55 B1 C63 C68 -161.4(3)
C71 B1 C63 C68 -42.0(4)
C79 B1 C63 C64 -101.9(3)
C55 B1 C63 C64 19.2(4)
C71 B1 C63 C64 138.6(3)
C68 C63 C64 C65 0.1(4)
B1 C63 C64 C65 179.6(3)
C63 C64 C65 C66 0.0(5)
C63 C64 C65 C69 -178.1(3)
C64 C65 C66 C67 0.4(5)
C69 C65 C66 C67 178.4(3)
C65 C66 C67 C68 -0.9(6)
C65 C66 C67 C70 178.4(4)
C66 C67 C68 C63 1.1(6)
C70 C67 C68 C63 -178.2(4)
C64 C63 C68 C67 -0.7(5)
B1 C63 C68 C67 179.9(3)
C66 C65 C69 F8 144.4(4)
C64 C65 C69 F8 -37.5(5)
C66 C65 C69 F7 -93.7(4)
C64 C65 C69 F7 84.4(4)
C66 C65 C69 F9 24.0(5)
C64 C65 C69 F9 -157.9(3)
C68 C67 C70 F10 171.5(5)
C66 C67 C70 F10 -7.8(7)
C68 C67 C70 F12 -62.9(6)
C66 C67 C70 F12 117.8(5)
C68 C67 C70 F11 51.1(6)
C66 C67 C70 F11 -128.2(4)
C63 B1 C71 C76 -22.6(4)
C79 B1 C71 C76 -143.5(3)
C55 B1 C71 C76 95.6(3)
C63 B1 C71 C72 158.5(3)
C79 B1 C71 C72 37.6(4)
C55 B1 C71 C72 -83.3(3)
C76 C71 C72 C73 -0.4(4)
B1 C71 C72 C73 178.5(3)
C71 C72 C73 C74 1.7(5)
C71 C72 C73 C77 179.0(3)
C72 C73 C74 C75 -1.9(5)
C77 C73 C74 C75 -179.2(3)
C73 C74 C75 C76 0.9(5)
C73 C74 C75 C78 178.6(3)
C74 C75 C76 C71 0.4(5)
C78 C75 C76 C71 -177.3(3)
C72 C71 C76 C75 -0.6(5)
B1 C71 C76 C75 -179.5(3)
C74 C73 C77 F14 76.2(4)
C72 C73 C77 F14 -101.1(4)
C74 C73 C77 F15 -45.3(4)
C72 C73 C77 F15 137.4(3)
C74 C73 C77 F13 -162.3(3)
C72 C73 C77 F13 20.3(5)
C74 C75 C78 F16 94.2(6)
C76 C75 C78 F16 -88.0(6)
C74 C75 C78 F18 -31.4(6)
C76 C75 C78 F18 146.4(4)
C74 C75 C78 F17 -151.4(4)
C76 C75 C78 F17 26.3(6)
C63 B1 C79 C80 157.0(3)
C55 B1 C79 C80 38.2(4)
C71 B1 C79 C80 -81.5(3)
C63 B1 C79 C84 -25.9(4)
C55 B1 C79 C84 -144.7(3)
C71 B1 C79 C84 95.6(3)
C84 C79 C80 C81 -0.1(4)
B1 C79 C80 C81 177.2(3)
C79 C80 C81 C82 -0.3(5)
C79 C80 C81 C85 176.1(3)
C80 C81 C82 C83 0.1(5)
C85 C81 C82 C83 -176.2(3)
C81 C82 C83 C84 0.5(5)
C81 C82 C83 C86 178.2(3)
C82 C83 C84 C79 -0.9(5)
C86 C83 C84 C79 -178.7(3)
C80 C79 C84 C83 0.7(4)
B1 C79 C84 C83 -176.6(3)
C80 C81 C85 F19 -81.9(5)
C82 C81 C85 F19 94.4(5)
C80 C81 C85 F21 155.5(4)
C82 C81 C85 F21 -28.2(5)
C80 C81 C85 F20 37.4(5)
C82 C81 C85 F20 -146.3(4)
C82 C83 C86 F23 8.8(5)
C84 C83 C86 F23 -173.4(3)
C82 C83 C86 F24 128.7(4)
C84 C83 C86 F24 -53.6(4)
C82 C83 C86 F22 -111.8(4)
C84 C83 C86 F22 66.0(4)
C90 O1 C87 C88 4.3(12)
C87 O1 C90 C89 1.3(14)
C88 C89 C90 O1 -6.4(18)
C90 C89 C88 C87 8.6(16)
O1 C87 C88 C89 -8.0(14)

loop_
_platon_squeeze_void_nr
_platon_squeeze_void_average_x
_platon_squeeze_void_average_y
_platon_squeeze_void_average_z
_platon_squeeze_void_volume
_platon_squeeze_void_count_electrons
_platon_squeeze_void_content
1 -0.176 0.056 0.223 326 45 ' '
2 0.176 -0.056 0.777 327 45 ' '
3 0.098 0.986 0.394 7 0 ' '
4 0.456 0.135 0.632 9 0 ' '
5 0.543 0.865 0.368 9 0 ' '
6 0.902 0.014 0.606 5 0 ' '
